data_7708535
loop_
_publ_author_name
'Yu, Zong-Mei'
'Zhao, Sheng-Ze'
'Wang, Yu-Ting'
'Xu, Peng-Yu'
'Qin, Chun-Yan'
'Li, Yong-Hua'
'Zhou, Xin-Hui'
'Wang, Shi'

_publ_section_title
;
 Anion-driven supramolecular modulation of spin-crossover properties in
 mononuclear iron(III) Schiff-base complexes.
;
_journal_name_full 'Dalton transactions (Cambridge, England : 2003)'
_journal_paper_doi 10.1039/d1dt02394b
_journal_year 2021
_chemical_formula_sum 'C20 H22 F2 Fe I N4 O2'
_chemical_formula_weight 571.16
_space_group_crystal_system monoclinic
_space_group_IT_number 14
_space_group_name_Hall '-P 2yn'
_space_group_name_H-M_alt 'P 1 21/n 1'
_atom_sites_solution_hydrogens mixed
_audit_creation_method SHELXL-2014/7
_audit_update_record
;
2021-06-16 deposited with the CCDC.	2021-10-08 downloaded from the CCDC.
;
_cell_angle_alpha 90
_cell_angle_beta 112.541(12)
_cell_angle_gamma 90
_cell_formula_units_Z 8
_cell_length_a 18.505(10)
_cell_length_b 13.077(7)
_cell_length_c 18.918(10)
_cell_measurement_reflns_used 9687
_cell_measurement_temperature 103(2)
_cell_measurement_theta_max 28.27
_cell_measurement_theta_min 2.69
_cell_volume 4228(4)
_computing_structure_refinement 'SHELXL-2014/7 (Sheldrick, 2014)'
_diffrn_ambient_temperature 103(2)
_diffrn_measured_fraction_theta_full 0.983
_diffrn_measured_fraction_theta_max 0.983
_diffrn_measurement_device_type 'CCD area detector'
_diffrn_measurement_method 'phi and omega scans'
_diffrn_radiation_type MoK\a
_diffrn_radiation_wavelength 0.71073
_diffrn_reflns_av_R_equivalents 0.0405
_diffrn_reflns_av_unetI/netI 0.0659
_diffrn_reflns_Laue_measured_fraction_full 0.983
_diffrn_reflns_Laue_measured_fraction_max 0.983
_diffrn_reflns_limit_h_max 22
_diffrn_reflns_limit_h_min -10
_diffrn_reflns_limit_k_max 15
_diffrn_reflns_limit_k_min -14
_diffrn_reflns_limit_l_max 14
_diffrn_reflns_limit_l_min -22
_diffrn_reflns_number 12988
_diffrn_reflns_point_group_measured_fraction_full 0.983
_diffrn_reflns_point_group_measured_fraction_max 0.983
_diffrn_reflns_theta_full 24.998
_diffrn_reflns_theta_max 24.998
_diffrn_reflns_theta_min 2.331
_exptl_absorpt_coefficient_mu 2.216
_exptl_absorpt_correction_T_max 0.838
_exptl_absorpt_correction_T_min 0.734
_exptl_absorpt_correction_type multi-scan
_exptl_absorpt_process_details 'SADABS; Bruker, 2000'
_exptl_crystal_colour black
_exptl_crystal_density_diffrn 1.794
_exptl_crystal_description needle
_exptl_crystal_F_000 2264
_exptl_crystal_preparation 'Magnetic properties'
_exptl_crystal_size_max 0.41
_exptl_crystal_size_mid 0.12
_exptl_crystal_size_min 0.08
_refine_diff_density_max 1.093
_refine_diff_density_min -0.902
_refine_diff_density_rms 0.131
_refine_ls_extinction_method none
_refine_ls_goodness_of_fit_ref 1.025
_refine_ls_hydrogen_treatment mixed
_refine_ls_matrix_type full
_refine_ls_number_parameters 557
_refine_ls_number_reflns 7321
_refine_ls_number_restraints 0
_refine_ls_restrained_S_all 1.025
_refine_ls_R_factor_all 0.0574
_refine_ls_R_factor_gt 0.0414
_refine_ls_shift/su_max 0.001
_refine_ls_shift/su_mean 0.000
_refine_ls_structure_factor_coef Fsqd
_refine_ls_weighting_details 'w=1/[\s^2^(Fo^2^)+(0.0411P)^2^+11.1829P] where P=(Fo^2^+2Fc^2^)/3'
_refine_ls_weighting_scheme calc
_refine_ls_wR_factor_gt 0.1031
_refine_ls_wR_factor_ref 0.1137
_reflns_Friedel_coverage 0.000
_reflns_number_gt 5804
_reflns_number_total 7321
_reflns_threshold_expression 'I > 2\s(I)'
_cod_data_source_file d1dt02394b2.cif
_cod_data_source_block p21n
_cod_depositor_comments
;
The following automatic conversions were performed:

data item '_exptl_absorpt_correction_type' value 'Multi-scan' was
changed to 'multi-scan' in accordance with the
/home/data/users/saulius/crontab/automatic-downloads/rss-feeds/RSC/lib/dictionaries/cif_core.dic
dictionary named 'cif_core.dic' version 2.4.2 last updated on
2011-04-26.

Automatic conversion script
Id: cif_fix_values 7556 2019-12-06 15:28:31Z antanas 

2024-09-23
Z value and formula fixed to values more according to usual
chemical conventions.                 miguel
;
_cod_original_formula_sum 'C40 H44 F4 Fe2 I2 N8 O4'
_cod_original_formula_weight 1142.33
_cod_original_formula_units_Z 4
_cod_original_sg_symbol_H-M 'P 21/n'
_cod_database_code 7708535
_shelx_shelxl_version_number 2014/7
_shelx_space_group_comment
;
The symmetry employed for this shelxl refinement is uniquely defined
by the following loop, which should always be used as a source of
symmetry information in preference to the above space-group names.
They are only intended as comments.
;

loop_
_space_group_symop_operation_xyz
'x, y, z'
'-x+1/2, y+1/2, -z+1/2'
'-x, -y, -z'
'x-1/2, -y-1/2, z-1/2'

loop_
_atom_site_label
_atom_site_type_symbol
_atom_site_fract_x
_atom_site_fract_y
_atom_site_fract_z
_atom_site_U_iso_or_equiv
_atom_site_adp_type
_atom_site_occupancy
_atom_site_site_symmetry_order
_atom_site_calc_flag
_atom_site_refinement_flags_posn
_atom_site_refinement_flags_adp
_atom_site_refinement_flags_occupancy
_atom_site_disorder_assembly
_atom_site_disorder_group
Fe1 Fe 0.18612(4) 0.18954(5) 0.72374(4) 0.01640(17) Uani 1 1 d . . . . .
O1 O 0.19202(19) 0.1366(3) 0.8187(2) 0.0224(8) Uani 1 1 d . . . . .
C1 C 0.2571(3) 0.1210(4) 0.8808(3) 0.0203(11) Uani 1 1 d . . . . .
C2 C 0.2497(3) 0.0702(4) 0.9440(3) 0.0234(12) Uani 1 1 d . . . . .
H1 H 0.1991 0.0538 0.9424 0.028 Uiso 1 1 calc R U . . .
C3 C 0.3148(3) 0.0441(4) 1.0081(3) 0.0248(12) Uani 1 1 d . . . . .
H2 H 0.3093 0.0102 1.0501 0.030 Uiso 1 1 calc R U . . .
C4 C 0.3886(3) 0.0689(4) 1.0094(3) 0.0235(12) Uani 1 1 d . . . . .
F1 F 0.45358(18) 0.0399(3) 1.07252(18) 0.0350(8) Uani 1 1 d . . . . .
C5 C 0.3993(3) 0.1237(4) 0.9528(3) 0.0230(11) Uani 1 1 d . . . . .
H3 H 0.4505 0.1420 0.9570 0.028 Uiso 1 1 calc R U . . .
C6 C 0.3329(3) 0.1530(4) 0.8873(3) 0.0188(11) Uani 1 1 d . . . . .
C7 C 0.3448(3) 0.2206(4) 0.8328(3) 0.0202(11) Uani 1 1 d . . . . .
H4 H 0.3968 0.2426 0.8432 0.024 Uiso 1 1 calc R U . . .
N1 N 0.2904(2) 0.2539(3) 0.7708(2) 0.0167(9) Uani 1 1 d . . . . .
C8 C 0.3117(3) 0.3236(4) 0.7196(3) 0.0220(11) Uani 1 1 d . . . . .
H5 H 0.3684 0.3186 0.7306 0.026 Uiso 1 1 calc R U . . .
H6 H 0.2994 0.3953 0.7275 0.026 Uiso 1 1 calc R U . . .
C9 C 0.2644(3) 0.2906(4) 0.6378(3) 0.0234(12) Uani 1 1 d . . . . .
H7 H 0.2657 0.3446 0.6016 0.028 Uiso 1 1 calc R U . . .
H8 H 0.2865 0.2271 0.6258 0.028 Uiso 1 1 calc R U . . .
N2 N 0.1813(2) 0.2725(3) 0.6307(3) 0.0193(9) Uani 1 1 d . . . . .
H9 H 0.158(3) 0.237(4) 0.588(3) 0.021(15) Uiso 1 1 d . . . . .
C10 C 0.1359(3) 0.3706(4) 0.6226(3) 0.0219(11) Uani 1 1 d . . . . .
H10 H 0.0821 0.3619 0.5839 0.026 Uiso 1 1 calc R U . . .
H11 H 0.1615 0.4263 0.6054 0.026 Uiso 1 1 calc R U . . .
C11 C 0.1329(3) 0.3982(4) 0.7006(3) 0.0249(12) Uani 1 1 d . . . . .
H12 H 0.1836 0.4275 0.7349 0.030 Uiso 1 1 calc R U . . .
H13 H 0.0914 0.4495 0.6938 0.030 Uiso 1 1 calc R U . . .
N3 N 0.1161(3) 0.3029(3) 0.7342(3) 0.0201(9) Uani 1 1 d . . . . .
H14 H 0.126(3) 0.313(4) 0.782(3) 0.023(15) Uiso 1 1 d . . . . .
C12 C 0.0320(3) 0.2743(4) 0.6976(3) 0.0249(12) Uani 1 1 d . . . . .
H15 H 0.0103 0.2963 0.6433 0.030 Uiso 1 1 calc R U . . .
H16 H 0.0017 0.3077 0.7244 0.030 Uiso 1 1 calc R U . . .
C13 C 0.0272(3) 0.1584(4) 0.7028(3) 0.0226(11) Uani 1 1 d . . . . .
H17 H 0.0378 0.1372 0.7561 0.027 Uiso 1 1 calc R U . . .
H18 H -0.0253 0.1335 0.6694 0.027 Uiso 1 1 calc R U . . .
N4 N 0.0871(2) 0.1175(3) 0.6774(2) 0.0193(9) Uani 1 1 d . . . . .
C14 C 0.0713(3) 0.0398(4) 0.6306(3) 0.0214(11) Uani 1 1 d . . . . .
H19 H 0.0198 0.0125 0.6122 0.026 Uiso 1 1 calc R U . . .
C15 C 0.1286(3) -0.0071(4) 0.6052(3) 0.0209(11) Uani 1 1 d . . . . .
C16 C 0.1000(3) -0.0791(4) 0.5447(3) 0.0230(11) Uani 1 1 d . . . . .
H20 H 0.0461 -0.0969 0.5231 0.028 Uiso 1 1 calc R U . . .
C17 C 0.1527(3) -0.1227(4) 0.5179(3) 0.0225(11) Uani 1 1 d . . . . .
F2 F 0.12510(19) -0.1894(2) 0.45698(19) 0.0331(8) Uani 1 1 d . . . . .
C18 C 0.2327(3) -0.1028(4) 0.5497(3) 0.0257(12) Uani 1 1 d . . . . .
H21 H 0.2675 -0.1360 0.5310 0.031 Uiso 1 1 calc R U . . .
C19 C 0.2604(3) -0.0329(4) 0.6097(3) 0.0204(11) Uani 1 1 d . . . . .
H22 H 0.3149 -0.0191 0.6324 0.025 Uiso 1 1 calc R U . . .
C20 C 0.2090(3) 0.0183(4) 0.6378(3) 0.0197(11) Uani 1 1 d . . . . .
O2 O 0.24065(19) 0.0838(3) 0.6955(2) 0.0226(8) Uani 1 1 d . . . . .
Fe2 Fe -0.22661(4) 0.35676(6) 0.78840(4) 0.01850(17) Uani 1 1 d . . . . .
O3 O -0.3298(2) 0.4067(3) 0.7689(2) 0.0260(8) Uani 1 1 d . . . . .
C21 C -0.3976(3) 0.4081(4) 0.7096(3) 0.0210(11) Uani 1 1 d . . . . .
C22 C -0.4645(3) 0.4475(4) 0.7190(3) 0.0265(12) Uani 1 1 d . . . . .
H23 H -0.4612 0.4668 0.7685 0.032 Uiso 1 1 calc R U . . .
C23 C -0.5340(3) 0.4583(5) 0.6578(3) 0.0328(14) Uani 1 1 d . . . . .
H24 H -0.5786 0.4846 0.6649 0.039 Uiso 1 1 calc R U . . .
C24 C -0.5389(3) 0.4305(5) 0.5848(3) 0.0371(15) Uani 1 1 d . . . . .
F3 F -0.6085(2) 0.4437(4) 0.5237(2) 0.0630(13) Uani 1 1 d . . . . .
C25 C -0.4775(3) 0.3867(4) 0.5724(3) 0.0309(13) Uani 1 1 d . . . . .
H25 H -0.4831 0.3653 0.5226 0.037 Uiso 1 1 calc R U . . .
C26 C -0.4057(3) 0.3740(4) 0.6352(3) 0.0224(11) Uani 1 1 d . . . . .
C27 C -0.3432(3) 0.3206(4) 0.6212(3) 0.0290(13) Uani 1 1 d . . . . .
H26 H -0.3533 0.2980 0.5706 0.035 Uiso 1 1 calc R U . . .
N5 N -0.2754(3) 0.3024(4) 0.6730(3) 0.0274(11) Uani 1 1 d . . . . .
C28 C -0.2168(4) 0.2473(5) 0.6513(4) 0.0400(16) Uani 1 1 d . . . . .
H27 H -0.1776 0.2955 0.6467 0.048 Uiso 1 1 calc R U . . .
H28 H -0.2426 0.2115 0.6018 0.048 Uiso 1 1 calc R U . . .
C29 C -0.1793(4) 0.1726(5) 0.7142(3) 0.0377(15) Uani 1 1 d . . . . .
H29 H -0.1348 0.1392 0.7067 0.045 Uiso 1 1 calc R U . . .
H30 H -0.2175 0.1190 0.7129 0.045 Uiso 1 1 calc R U . . .
N6 N -0.1504(3) 0.2254(4) 0.7909(3) 0.0256(10) Uani 1 1 d . . . . .
H31 H -0.103(3) 0.249(4) 0.801(3) 0.013(13) Uiso 1 1 d . . . . .
C30 C -0.1447(3) 0.1523(4) 0.8529(3) 0.0271(12) Uani 1 1 d . . . . .
H32 H -0.1036 0.1748 0.9017 0.033 Uiso 1 1 calc R U . . .
H33 H -0.1306 0.0835 0.8404 0.033 Uiso 1 1 calc R U . . .
C31 C -0.2240(3) 0.1479(4) 0.8609(3) 0.0297(13) Uani 1 1 d . . . . .
H34 H -0.2639 0.1176 0.8143 0.036 Uiso 1 1 calc R U . . .
H35 H -0.2200 0.1050 0.9053 0.036 Uiso 1 1 calc R U . . .
N7 N -0.2465(3) 0.2529(3) 0.8718(2) 0.0212(9) Uani 1 1 d . . . . .
H36 H -0.296(3) 0.259(4) 0.860(3) 0.013(13) Uiso 1 1 d . . . . .
C32 C -0.2056(3) 0.2913(4) 0.9517(3) 0.0262(12) Uani 1 1 d . . . . .
H37 H -0.1508 0.2665 0.9728 0.031 Uiso 1 1 calc R U . . .
H38 H -0.2322 0.2657 0.9847 0.031 Uiso 1 1 calc R U . . .
C33 C -0.2069(3) 0.4072(4) 0.9503(3) 0.0271(12) Uani 1 1 d . . . . .
H39 H -0.2610 0.4327 0.9361 0.032 Uiso 1 1 calc R U . . .
H40 H -0.1741 0.4349 1.0012 0.032 Uiso 1 1 calc R U . . .
N8 N -0.1754(2) 0.4391(3) 0.8925(2) 0.0205(9) Uani 1 1 d . . . . .
C34 C -0.1197(3) 0.5048(4) 0.9118(3) 0.0239(12) Uani 1 1 d . . . . .
H41 H -0.1014 0.5312 0.9625 0.029 Uiso 1 1 calc R U . . .
C35 C -0.0827(3) 0.5415(4) 0.8611(3) 0.0223(11) Uani 1 1 d . . . . .
C36 C -0.0188(3) 0.6090(4) 0.8922(3) 0.0300(13) Uani 1 1 d . . . . .
H42 H -0.0021 0.6301 0.9441 0.036 Uiso 1 1 calc R U . . .
C37 C 0.0190(3) 0.6439(5) 0.8475(3) 0.0316(13) Uani 1 1 d . . . . .
F4 F 0.0825(2) 0.7073(3) 0.8778(2) 0.0428(9) Uani 1 1 d . . . . .
C38 C -0.0050(3) 0.6166(5) 0.7703(3) 0.0332(14) Uani 1 1 d . . . . .
H43 H 0.0216 0.6426 0.7400 0.040 Uiso 1 1 calc R U . . .
C39 C -0.0678(3) 0.5514(5) 0.7389(3) 0.0304(13) Uani 1 1 d . . . . .
H44 H -0.0849 0.5333 0.6864 0.036 Uiso 1 1 calc R U . . .
C40 C -0.1071(3) 0.5114(4) 0.7836(3) 0.0228(11) Uani 1 1 d . . . . .
O4 O -0.1675(2) 0.4482(3) 0.7506(2) 0.0279(9) Uani 1 1 d . . . . .
I1 I 0.05304(2) 0.29914(3) 0.90493(2) 0.02743(12) Uani 1 1 d . . . . .
I2 I 0.08129(2) 0.21188(3) 0.42959(2) 0.02776(12) Uani 1 1 d . . . . .

loop_
_atom_site_aniso_label
_atom_site_aniso_U_11
_atom_site_aniso_U_22
_atom_site_aniso_U_33
_atom_site_aniso_U_23
_atom_site_aniso_U_13
_atom_site_aniso_U_12
Fe1 0.0142(3) 0.0188(4) 0.0178(4) -0.0004(3) 0.0079(3) -0.0004(3)
O1 0.0143(17) 0.028(2) 0.0257(19) 0.0043(16) 0.0089(15) -0.0021(15)
C1 0.020(3) 0.020(3) 0.024(3) -0.008(2) 0.012(2) -0.003(2)
C2 0.021(3) 0.026(3) 0.026(3) 0.001(2) 0.012(2) -0.005(2)
C3 0.031(3) 0.025(3) 0.021(3) 0.004(2) 0.013(2) -0.006(2)
C4 0.021(3) 0.021(3) 0.022(3) 0.005(2) 0.002(2) -0.002(2)
F1 0.0276(17) 0.038(2) 0.0285(17) 0.0107(15) -0.0016(14) -0.0099(15)
C5 0.021(3) 0.024(3) 0.026(3) -0.003(2) 0.011(2) -0.005(2)
C6 0.022(3) 0.014(3) 0.023(3) 0.000(2) 0.012(2) -0.003(2)
C7 0.020(3) 0.020(3) 0.024(3) -0.004(2) 0.012(2) -0.003(2)
N1 0.013(2) 0.019(2) 0.021(2) -0.0008(18) 0.0099(17) -0.0037(17)
C8 0.019(3) 0.028(3) 0.023(3) 0.003(2) 0.013(2) -0.005(2)
C9 0.023(3) 0.030(3) 0.021(3) 0.002(2) 0.013(2) 0.000(2)
N2 0.019(2) 0.022(2) 0.019(2) -0.0007(19) 0.0099(19) 0.0001(18)
C10 0.020(3) 0.025(3) 0.021(3) 0.002(2) 0.008(2) 0.004(2)
C11 0.023(3) 0.020(3) 0.033(3) -0.001(2) 0.012(2) 0.002(2)
N3 0.025(2) 0.020(2) 0.020(2) -0.0012(19) 0.0130(19) 0.0005(18)
C12 0.022(3) 0.025(3) 0.033(3) 0.005(2) 0.017(2) 0.006(2)
C13 0.015(2) 0.027(3) 0.028(3) 0.004(2) 0.010(2) 0.003(2)
N4 0.015(2) 0.024(2) 0.019(2) 0.0078(19) 0.0071(17) 0.0034(18)
C14 0.019(3) 0.020(3) 0.023(3) 0.005(2) 0.005(2) -0.001(2)
C15 0.023(3) 0.019(3) 0.024(3) 0.008(2) 0.011(2) 0.003(2)
C16 0.026(3) 0.023(3) 0.021(3) 0.003(2) 0.010(2) -0.002(2)
C17 0.032(3) 0.012(3) 0.022(3) 0.004(2) 0.009(2) 0.000(2)
F2 0.0372(19) 0.0333(19) 0.0315(17) -0.0124(15) 0.0161(15) -0.0061(15)
C18 0.031(3) 0.026(3) 0.026(3) 0.001(2) 0.018(2) 0.007(2)
C19 0.020(3) 0.024(3) 0.017(2) 0.004(2) 0.007(2) 0.002(2)
C20 0.018(3) 0.019(3) 0.022(3) 0.006(2) 0.008(2) 0.004(2)
O2 0.0137(17) 0.025(2) 0.028(2) -0.0039(16) 0.0073(15) 0.0004(15)
Fe2 0.0172(4) 0.0205(4) 0.0187(4) -0.0029(3) 0.0080(3) -0.0010(3)
O3 0.025(2) 0.031(2) 0.0202(19) -0.0056(16) 0.0064(16) 0.0061(16)
C21 0.021(3) 0.012(3) 0.031(3) 0.001(2) 0.012(2) -0.002(2)
C22 0.024(3) 0.026(3) 0.034(3) -0.008(2) 0.017(2) -0.001(2)
C23 0.017(3) 0.037(3) 0.044(4) -0.014(3) 0.011(3) 0.003(2)
C24 0.020(3) 0.044(4) 0.035(3) -0.015(3) -0.003(3) 0.005(3)
F3 0.0259(19) 0.095(3) 0.046(2) -0.034(2) -0.0101(17) 0.026(2)
C25 0.022(3) 0.036(3) 0.030(3) -0.009(3) 0.005(2) 0.001(2)
C26 0.023(3) 0.020(3) 0.027(3) -0.004(2) 0.012(2) 0.000(2)
C27 0.021(3) 0.037(3) 0.029(3) -0.010(3) 0.009(2) 0.005(2)
N5 0.023(2) 0.035(3) 0.026(2) -0.009(2) 0.011(2) 0.006(2)
C28 0.026(3) 0.060(4) 0.034(3) -0.012(3) 0.012(3) 0.008(3)
C29 0.039(3) 0.043(4) 0.041(4) -0.014(3) 0.025(3) 0.010(3)
N6 0.017(2) 0.036(3) 0.026(2) 0.001(2) 0.011(2) 0.001(2)
C30 0.026(3) 0.024(3) 0.035(3) 0.004(2) 0.016(3) 0.006(2)
C31 0.029(3) 0.024(3) 0.040(3) 0.001(3) 0.018(3) -0.003(2)
N7 0.013(2) 0.028(3) 0.025(2) 0.0009(19) 0.0087(18) -0.0001(19)
C32 0.022(3) 0.040(3) 0.018(3) 0.001(2) 0.009(2) -0.005(2)
C33 0.028(3) 0.033(3) 0.024(3) -0.007(2) 0.014(2) -0.002(2)
N8 0.022(2) 0.023(2) 0.019(2) -0.0031(18) 0.0107(18) -0.0004(19)
C34 0.024(3) 0.027(3) 0.020(3) -0.008(2) 0.007(2) -0.001(2)
C35 0.019(3) 0.022(3) 0.026(3) 0.001(2) 0.009(2) 0.004(2)
C36 0.026(3) 0.032(3) 0.031(3) -0.001(3) 0.010(2) 0.001(2)
C37 0.020(3) 0.032(3) 0.041(3) -0.003(3) 0.009(3) -0.008(2)
F4 0.0286(18) 0.052(2) 0.048(2) -0.0054(18) 0.0150(17) -0.0194(17)
C38 0.034(3) 0.037(4) 0.033(3) 0.003(3) 0.018(3) -0.005(3)
C39 0.035(3) 0.037(3) 0.019(3) -0.001(2) 0.010(2) -0.007(3)
C40 0.022(3) 0.021(3) 0.023(3) 0.001(2) 0.007(2) 0.001(2)
O4 0.034(2) 0.029(2) 0.0210(19) -0.0005(16) 0.0110(17) -0.0113(18)
I1 0.0236(2) 0.0354(2) 0.0254(2) -0.00208(15) 0.01164(15) -0.00263(15)
I2 0.01912(19) 0.0407(2) 0.0260(2) -0.00165(16) 0.01148(15) 0.00024(15)

loop_
_atom_type_symbol
_atom_type_description
_atom_type_scat_dispersion_real
_atom_type_scat_dispersion_imag
_atom_type_scat_source
C C 0.0033 0.0016 'International Tables Vol C Tables 4.2.6.8 and 6.1.1.4'
H H 0.0000 0.0000 'International Tables Vol C Tables 4.2.6.8 and 6.1.1.4'
N N 0.0061 0.0033 'International Tables Vol C Tables 4.2.6.8 and 6.1.1.4'
O O 0.0106 0.0060 'International Tables Vol C Tables 4.2.6.8 and 6.1.1.4'
Fe Fe 0.3463 0.8444 'International Tables Vol C Tables 4.2.6.8 and 6.1.1.4'
I I -0.4742 1.8119 'International Tables Vol C Tables 4.2.6.8 and 6.1.1.4'
F F 0.0171 0.0103 'International Tables Vol C Tables 4.2.6.8 and 6.1.1.4'

loop_
_geom_angle_atom_site_label_1
_geom_angle_atom_site_label_2
_geom_angle_atom_site_label_3
_geom_angle
_geom_angle_site_symmetry_1
_geom_angle_site_symmetry_3
_geom_angle_publ_flag
O1 Fe1 O2 99.01(16) . . ?
O1 Fe1 N4 87.24(16) . . ?
O2 Fe1 N4 91.78(17) . . ?
O1 Fe1 N1 92.15(16) . . ?
O2 Fe1 N1 84.53(16) . . ?
N4 Fe1 N1 176.12(18) . . ?
O1 Fe1 N3 88.92(17) . . ?
O2 Fe1 N3 170.06(17) . . ?
N4 Fe1 N3 82.57(18) . . ?
N1 Fe1 N3 101.25(18) . . ?
O1 Fe1 N2 169.37(17) . . ?
O2 Fe1 N2 89.84(17) . . ?
N4 Fe1 N2 98.43(18) . . ?
N1 Fe1 N2 82.78(17) . . ?
N3 Fe1 N2 82.95(18) . . ?
C1 O1 Fe1 126.6(3) . . ?
O1 C1 C2 117.9(4) . . ?
O1 C1 C6 123.8(5) . . ?
C2 C1 C6 118.3(5) . . ?
C3 C2 C1 121.4(5) . . ?
C3 C2 H1 119.3 . . ?
C1 C2 H1 119.3 . . ?
C2 C3 C4 118.4(5) . . ?
C2 C3 H2 120.8 . . ?
C4 C3 H2 120.8 . . ?
C5 C4 F1 118.7(5) . . ?
C5 C4 C3 122.9(5) . . ?
F1 C4 C3 118.3(5) . . ?
C4 C5 C6 119.1(5) . . ?
C4 C5 H3 120.4 . . ?
C6 C5 H3 120.4 . . ?
C5 C6 C1 119.4(5) . . ?
C5 C6 C7 118.1(4) . . ?
C1 C6 C7 122.4(5) . . ?
N1 C7 C6 125.3(5) . . ?
N1 C7 H4 117.4 . . ?
C6 C7 H4 117.4 . . ?
C7 N1 C8 119.2(4) . . ?
C7 N1 Fe1 123.4(3) . . ?
C8 N1 Fe1 115.1(3) . . ?
N1 C8 C9 107.2(4) . . ?
N1 C8 H5 110.3 . . ?
C9 C8 H5 110.3 . . ?
N1 C8 H6 110.3 . . ?
C9 C8 H6 110.3 . . ?
H5 C8 H6 108.5 . . ?
N2 C9 C8 107.8(4) . . ?
N2 C9 H7 110.2 . . ?
C8 C9 H7 110.2 . . ?
N2 C9 H8 110.2 . . ?
C8 C9 H8 110.2 . . ?
H7 C9 H8 108.5 . . ?
C10 N2 C9 112.6(4) . . ?
C10 N2 Fe1 112.3(3) . . ?
C9 N2 Fe1 107.5(3) . . ?
C10 N2 H9 107(4) . . ?
C9 N2 H9 106(4) . . ?
Fe1 N2 H9 111(4) . . ?
N2 C10 C11 109.0(4) . . ?
N2 C10 H10 109.9 . . ?
C11 C10 H10 109.9 . . ?
N2 C10 H11 109.9 . . ?
C11 C10 H11 109.9 . . ?
H10 C10 H11 108.3 . . ?
N3 C11 C10 107.6(4) . . ?
N3 C11 H12 110.2 . . ?
C10 C11 H12 110.2 . . ?
N3 C11 H13 110.2 . . ?
C10 C11 H13 110.2 . . ?
H12 C11 H13 108.5 . . ?
C11 N3 C12 111.4(4) . . ?
C11 N3 Fe1 109.0(3) . . ?
C12 N3 Fe1 111.4(3) . . ?
C11 N3 H14 109(4) . . ?
C12 N3 H14 107(4) . . ?
Fe1 N3 H14 109(4) . . ?
N3 C12 C13 107.2(4) . . ?
N3 C12 H15 110.3 . . ?
C13 C12 H15 110.3 . . ?
N3 C12 H16 110.3 . . ?
C13 C12 H16 110.3 . . ?
H15 C12 H16 108.5 . . ?
N4 C13 C12 105.7(4) . . ?
N4 C13 H17 110.6 . . ?
C12 C13 H17 110.6 . . ?
N4 C13 H18 110.6 . . ?
C12 C13 H18 110.6 . . ?
H17 C13 H18 108.7 . . ?
C14 N4 C13 120.3(4) . . ?
C14 N4 Fe1 127.6(4) . . ?
C13 N4 Fe1 112.1(3) . . ?
N4 C14 C15 123.4(5) . . ?
N4 C14 H19 118.3 . . ?
C15 C14 H19 118.3 . . ?
C20 C15 C16 120.8(5) . . ?
C20 C15 C14 122.3(5) . . ?
C16 C15 C14 116.9(5) . . ?
C17 C16 C15 118.2(5) . . ?
C17 C16 H20 120.9 . . ?
C15 C16 H20 120.9 . . ?
F2 C17 C16 118.7(5) . . ?
F2 C17 C18 118.2(5) . . ?
C16 C17 C18 123.2(5) . . ?
C17 C18 C19 118.2(5) . . ?
C17 C18 H21 120.9 . . ?
C19 C18 H21 120.9 . . ?
C18 C19 C20 121.6(5) . . ?
C18 C19 H22 119.2 . . ?
C20 C19 H22 119.2 . . ?
O2 C20 C15 124.4(5) . . ?
O2 C20 C19 117.5(4) . . ?
C15 C20 C19 118.0(5) . . ?
C20 O2 Fe1 125.6(3) . . ?
O3 Fe2 O4 112.48(17) . . ?
O3 Fe2 N8 93.60(16) . . ?
O4 Fe2 N8 85.09(16) . . ?
O3 Fe2 N5 85.28(16) . . ?
O4 Fe2 N5 84.56(17) . . ?
N8 Fe2 N5 168.28(18) . . ?
O3 Fe2 N6 148.14(17) . . ?
O4 Fe2 N6 92.39(18) . . ?
N8 Fe2 N6 108.66(17) . . ?
N5 Fe2 N6 77.30(17) . . ?
O3 Fe2 N7 85.42(17) . . ?
O4 Fe2 N7 156.04(16) . . ?
N8 Fe2 N7 77.72(17) . . ?
N5 Fe2 N7 113.76(18) . . ?
N6 Fe2 N7 77.71(17) . . ?
C21 O3 Fe2 135.9(3) . . ?
O3 C21 C22 119.3(5) . . ?
O3 C21 C26 122.6(5) . . ?
C22 C21 C26 118.1(5) . . ?
C23 C22 C21 121.1(5) . . ?
C23 C22 H23 119.5 . . ?
C21 C22 H23 119.5 . . ?
C22 C23 C24 119.5(5) . . ?
C22 C23 H24 120.2 . . ?
C24 C23 H24 120.2 . . ?
C25 C24 F3 118.6(5) . . ?
C25 C24 C23 122.3(5) . . ?
F3 C24 C23 119.0(5) . . ?
C24 C25 C26 118.7(5) . . ?
C24 C25 H25 120.7 . . ?
C26 C25 H25 120.7 . . ?
C25 C26 C21 120.1(5) . . ?
C25 C26 C27 117.3(5) . . ?
C21 C26 C27 122.5(5) . . ?
N5 C27 C26 124.1(5) . . ?
N5 C27 H26 118.0 . . ?
C26 C27 H26 118.0 . . ?
C27 N5 C28 118.8(5) . . ?
C27 N5 Fe2 128.6(4) . . ?
C28 N5 Fe2 112.1(3) . . ?
N5 C28 C29 105.3(5) . . ?
N5 C28 H27 110.7 . . ?
C29 C28 H27 110.7 . . ?
N5 C28 H28 110.7 . . ?
C29 C28 H28 110.7 . . ?
H27 C28 H28 108.8 . . ?
C28 C29 N6 110.7(5) . . ?
C28 C29 H29 109.5 . . ?
N6 C29 H29 109.5 . . ?
C28 C29 H30 109.5 . . ?
N6 C29 H30 109.5 . . ?
H29 C29 H30 108.1 . . ?
C30 N6 C29 110.9(5) . . ?
C30 N6 Fe2 111.7(3) . . ?
C29 N6 Fe2 110.3(3) . . ?
C30 N6 H31 107(3) . . ?
C29 N6 H31 109(3) . . ?
Fe2 N6 H31 108(3) . . ?
N6 C30 C31 108.7(4) . . ?
N6 C30 H32 109.9 . . ?
C31 C30 H32 109.9 . . ?
N6 C30 H33 109.9 . . ?
C31 C30 H33 109.9 . . ?
H32 C30 H33 108.3 . . ?
N7 C31 C30 108.2(4) . . ?
N7 C31 H34 110.1 . . ?
C30 C31 H34 110.1 . . ?
N7 C31 H35 110.1 . . ?
C30 C31 H35 110.1 . . ?
H34 C31 H35 108.4 . . ?
C31 N7 C32 113.2(4) . . ?
C31 N7 Fe2 109.8(3) . . ?
C32 N7 Fe2 110.8(3) . . ?
C31 N7 H36 112(3) . . ?
C32 N7 H36 109(3) . . ?
Fe2 N7 H36 102(3) . . ?
N7 C32 C33 108.6(4) . . ?
N7 C32 H37 110.0 . . ?
C33 C32 H37 110.0 . . ?
N7 C32 H38 110.0 . . ?
C33 C32 H38 110.0 . . ?
H37 C32 H38 108.3 . . ?
N8 C33 C32 106.7(4) . . ?
N8 C33 H39 110.4 . . ?
C32 C33 H39 110.4 . . ?
N8 C33 H40 110.4 . . ?
C32 C33 H40 110.4 . . ?
H39 C33 H40 108.6 . . ?
C34 N8 C33 118.6(4) . . ?
C34 N8 Fe2 128.9(4) . . ?
C33 N8 Fe2 112.3(3) . . ?
N8 C34 C35 124.2(5) . . ?
N8 C34 H41 117.9 . . ?
C35 C34 H41 117.9 . . ?
C36 C35 C40 119.4(5) . . ?
C36 C35 C34 117.5(5) . . ?
C40 C35 C34 123.1(5) . . ?
C37 C36 C35 119.8(5) . . ?
C37 C36 H42 120.1 . . ?
C35 C36 H42 120.1 . . ?
C36 C37 F4 120.2(5) . . ?
C36 C37 C38 121.8(5) . . ?
F4 C37 C38 118.0(5) . . ?
C39 C38 C37 119.1(5) . . ?
C39 C38 H43 120.5 . . ?
C37 C38 H43 120.5 . . ?
C38 C39 C40 120.9(5) . . ?
C38 C39 H44 119.5 . . ?
C40 C39 H44 119.5 . . ?
O4 C40 C39 118.7(5) . . ?
O4 C40 C35 122.3(5) . . ?
C39 C40 C35 119.0(5) . . ?
C40 O4 Fe2 134.5(3) . . ?

loop_
_geom_bond_atom_site_label_1
_geom_bond_atom_site_label_2
_geom_bond_distance
_geom_bond_site_symmetry_2
_geom_bond_publ_flag
Fe1 O1 1.888(4) . ?
Fe1 O2 1.904(4) . ?
Fe1 N4 1.945(4) . ?
Fe1 N1 1.976(4) . ?
Fe1 N3 2.028(4) . ?
Fe1 N2 2.040(4) . ?
O1 C1 1.337(6) . ?
C1 C2 1.419(7) . ?
C1 C6 1.424(7) . ?
C2 C3 1.384(7) . ?
C2 H1 0.9500 . ?
C3 C4 1.395(7) . ?
C3 H2 0.9500 . ?
C4 C5 1.366(7) . ?
C4 F1 1.384(6) . ?
C5 C6 1.422(7) . ?
C5 H3 0.9500 . ?
C6 C7 1.438(7) . ?
C7 N1 1.294(7) . ?
C7 H4 0.9500 . ?
N1 C8 1.490(6) . ?
C8 C9 1.519(7) . ?
C8 H5 0.9900 . ?
C8 H6 0.9900 . ?
C9 N2 1.510(7) . ?
C9 H7 0.9900 . ?
C9 H8 0.9900 . ?
N2 C10 1.509(6) . ?
N2 H9 0.89(6) . ?
C10 C11 1.540(7) . ?
C10 H10 0.9900 . ?
C10 H11 0.9900 . ?
C11 N3 1.486(7) . ?
C11 H12 0.9900 . ?
C11 H13 0.9900 . ?
N3 C12 1.488(7) . ?
N3 H14 0.85(6) . ?
C12 C13 1.524(7) . ?
C12 H15 0.9900 . ?
C12 H16 0.9900 . ?
C13 N4 1.467(6) . ?
C13 H17 0.9900 . ?
C13 H18 0.9900 . ?
N4 C14 1.305(7) . ?
C14 C15 1.457(7) . ?
C14 H19 0.9500 . ?
C15 C20 1.415(7) . ?
C15 C16 1.419(7) . ?
C16 C17 1.383(8) . ?
C16 H20 0.9500 . ?
C17 F2 1.378(6) . ?
C17 C18 1.392(8) . ?
C18 C19 1.394(7) . ?
C18 H21 0.9500 . ?
C19 C20 1.421(7) . ?
C19 H22 0.9500 . ?
C20 O2 1.334(6) . ?
Fe2 O3 1.916(4) . ?
Fe2 O4 1.933(4) . ?
Fe2 N8 2.123(4) . ?
Fe2 N5 2.139(5) . ?
Fe2 N6 2.211(5) . ?
Fe2 N7 2.217(5) . ?
O3 C21 1.324(6) . ?
C21 C22 1.414(7) . ?
C21 C26 1.428(7) . ?
C22 C23 1.369(8) . ?
C22 H23 0.9500 . ?
C23 C24 1.396(8) . ?
C23 H24 0.9500 . ?
C24 C25 1.371(8) . ?
C24 F3 1.372(6) . ?
C25 C26 1.412(8) . ?
C25 H25 0.9500 . ?
C26 C27 1.460(7) . ?
C27 N5 1.284(7) . ?
C27 H26 0.9500 . ?
N5 C28 1.483(7) . ?
C28 C29 1.490(9) . ?
C28 H27 0.9900 . ?
C28 H28 0.9900 . ?
C29 N6 1.508(7) . ?
C29 H29 0.9900 . ?
C29 H30 0.9900 . ?
N6 C30 1.485(7) . ?
N6 H31 0.89(5) . ?
C30 C31 1.532(7) . ?
C30 H32 0.9900 . ?
C30 H33 0.9900 . ?
C31 N7 1.472(7) . ?
C31 H34 0.9900 . ?
C31 H35 0.9900 . ?
N7 C32 1.494(7) . ?
N7 H36 0.85(5) . ?
C32 C33 1.516(8) . ?
C32 H37 0.9900 . ?
C32 H38 0.9900 . ?
C33 N8 1.481(7) . ?
C33 H39 0.9900 . ?
C33 H40 0.9900 . ?
N8 C34 1.283(7) . ?
C34 C35 1.458(7) . ?
C34 H41 0.9500 . ?
C35 C36 1.411(8) . ?
C35 C40 1.414(7) . ?
C36 C37 1.366(8) . ?
C36 H42 0.9500 . ?
C37 F4 1.373(6) . ?
C37 C38 1.399(8) . ?
C38 C39 1.379(8) . ?
C38 H43 0.9500 . ?
C39 C40 1.410(8) . ?
C39 H44 0.9500 . ?
C40 O4 1.336(6) . ?
